data_9000788
loop_
_publ_author_name
'Francis, C. A.'
'Ribbe, P. H.'

_publ_section_title
;
 The forsterite-tephroite series: I. Crystal structure refinements
 Sample: Te 91 olivine
;
_journal_name_full 'American Mineralogist'
_journal_page_first 1263
_journal_page_last 1269
_journal_volume 65
_journal_year 1980
_chemical_compound_source Madagascar
_chemical_formula_sum 'Mg0.17 Mn1.83 O4 Si'
_chemical_name_mineral Tephroite
_space_group_IT_number 62
_symmetry_space_group_name_Hall '-P 2c 2ab'
_symmetry_space_group_name_H-M 'P b n m'
_cell_angle_alpha 90
_cell_angle_beta 90
_cell_angle_gamma 90
_cell_length_a 4.879
_cell_length_b 10.589
_cell_length_c 6.234
_cell_formula_units_Z 4
_cell_volume 322.072
_database_code_amcsd 0000802
_exptl_crystal_density_diffrn 4.058
_cod_original_formula_sum 'Mn1.83 Mg.17 Si O4'
_cod_database_code 9000788

loop_
_space_group_symop_operation_xyz
x,y,z
x,y,1/2-z
-x,-y,1/2+z
1/2+x,1/2-y,1/2+z
1/2-x,1/2+y,1/2-z
1/2-x,1/2+y,z
1/2+x,1/2-y,-z
-x,-y,-z

loop_
_atom_site_aniso_label
_atom_site_aniso_U_11
_atom_site_aniso_U_22
_atom_site_aniso_U_33
_atom_site_aniso_U_12
_atom_site_aniso_U_13
_atom_site_aniso_U_23
Mn1 0.00699 0.01250 0.00945 0.00000 -0.00108 -0.00234
Mg1 0.00699 0.01250 0.00945 0.00000 -0.00108 -0.00234
Mn2 0.00808 0.00778 0.00886 0.00026 0.00000 0.00000
Si 0.00651 0.00795 0.00886 0.00026 0.00000 0.00000
O1 0.00350 0.01420 0.01319 0.00026 0.00000 0.00000
O2 0.00687 0.00795 0.01103 -0.00052 0.00000 0.00000
O3 0.00904 0.01079 0.00965 0.00052 0.00000 0.00134

loop_
_atom_site_label
_atom_site_fract_x
_atom_site_fract_y
_atom_site_fract_z
_atom_site_occupancy
Mn1 0.00000 0.00000 0.00000 0.83000
Mg1 0.00000 0.00000 0.00000 0.17000
Mn2 0.98770 0.28010 0.25000 1.00000
Si 0.42650 0.09510 0.25000 1.00000
O1 0.75740 0.09140 0.25000 1.00000
O2 0.21620 0.45250 0.25000 1.00000
O3 0.28750 0.16250 0.04010 1.00000

loop_
_cod_related_entry_id
_cod_related_entry_database
_cod_related_entry_code
1 AMCSD 0000802
